data_7239929
loop_
_publ_author_name
'Li, Yinghua'
'Zhu, Yingzu'
'Xiang, Shiqun'
'Fan, Weibin'
'Jin, Jiang'
'Huang, Deguang'

_publ_section_title
;
 Temperature controlled condensation of nitriles: efficient and convenient
 synthesis of \b-enaminonitriles, 4-aminopyrimidines and
 4-amidinopyrimidines in one system
;
_journal_issue 11
_journal_name_full 'RSC Advances'
_journal_page_first 6576
_journal_page_last 6583
_journal_paper_doi 10.1039/C9RA10866A
_journal_volume 10
_journal_year 2020
_chemical_formula_moiety 'C15 H21 N3'
_chemical_formula_sum 'C15 H21 N3'
_chemical_formula_weight 243.35
_space_group_IT_number 14
_space_group_name_Hall '-P 2yn'
_space_group_name_H-M_alt 'P 1 21/n 1'
_symmetry_cell_setting monoclinic
_symmetry_space_group_name_Hall '-P 2yn'
_symmetry_space_group_name_H-M 'P 1 21/n 1'
_atom_sites_solution_hydrogens geom
_atom_sites_solution_primary direct
_atom_sites_solution_secondary difmap
_audit_creation_method SHELXL-97
_audit_update_record
;
2019-09-27 deposited with the CCDC.	2020-01-21 downloaded from the CCDC.
;
_cell_angle_alpha 90.00
_cell_angle_beta 93.032(3)
_cell_angle_gamma 90.00
_cell_formula_units_Z 4
_cell_length_a 9.8970(3)
_cell_length_b 9.8470(3)
_cell_length_c 14.2912(5)
_cell_measurement_reflns_used 2462
_cell_measurement_temperature 100(2)
_cell_measurement_theta_max 73.7310
_cell_measurement_theta_min 5.3000
_cell_volume 1390.81(8)
_computing_cell_refinement 'CrysAlisPro 1.171.39.46 (Rigaku OD, 2018)'
_computing_data_collection 'CrysAlisPro 1.171.39.46 (Rigaku OD, 2018)'
_computing_data_reduction 'CrysAlisPro 1.171.39.46 (Rigaku OD, 2018)'
_computing_molecular_graphics 'Bruker SHELXTL'
_computing_publication_material 'Bruker SHELXTL'
_computing_structure_refinement 'SHELXL-97 (Sheldrick, 1997)'
_computing_structure_solution 'SHELXS-97 (Sheldrick, 1990)'
_diffrn_ambient_temperature 100(2)
_diffrn_detector_area_resol_mean 10.5594
_diffrn_measured_fraction_theta_full 0.993
_diffrn_measured_fraction_theta_max 0.993
_diffrn_measurement_device_type 'SuperNova, Dual, Cu at home/near, Atlas'
_diffrn_measurement_method '\w scans'
_diffrn_radiation_monochromator Mirror
_diffrn_radiation_source 'SuperNova (Mo) X-ray Source'
_diffrn_radiation_type CuK\a
_diffrn_radiation_wavelength 1.54184
_diffrn_reflns_av_R_equivalents 0.0187
_diffrn_reflns_av_sigmaI/netI 0.0233
_diffrn_reflns_limit_h_max 12
_diffrn_reflns_limit_h_min -8
_diffrn_reflns_limit_k_max 11
_diffrn_reflns_limit_k_min -11
_diffrn_reflns_limit_l_max 17
_diffrn_reflns_limit_l_min -17
_diffrn_reflns_number 4954
_diffrn_reflns_theta_full 69.98
_diffrn_reflns_theta_max 69.98
_diffrn_reflns_theta_min 5.31
_exptl_absorpt_coefficient_mu 0.541
_exptl_absorpt_correction_T_max 0.9735
_exptl_absorpt_correction_T_min 0.9232
_exptl_absorpt_correction_type multi-scan
_exptl_absorpt_process_details
; 
CrysAlisPro 1.171.39.46 (Rigaku Oxford Diffraction, 2018) 
Empirical absorption correction using spherical harmonics, 
 implemented in SCALE3 ABSPACK scaling algorithm. 
;
_exptl_crystal_colour colourless
_exptl_crystal_density_diffrn 1.162
_exptl_crystal_density_method 'not measured'
_exptl_crystal_description needle
_exptl_crystal_F_000 528
_exptl_crystal_size_max 0.15
_exptl_crystal_size_mid 0.06
_exptl_crystal_size_min 0.05
_refine_diff_density_max 0.597
_refine_diff_density_min -0.574
_refine_diff_density_rms 0.053
_refine_ls_extinction_method none
_refine_ls_goodness_of_fit_ref 1.080
_refine_ls_hydrogen_treatment mixed
_refine_ls_matrix_type full
_refine_ls_number_parameters 163
_refine_ls_number_reflns 2605
_refine_ls_number_restraints 0
_refine_ls_restrained_S_all 1.080
_refine_ls_R_factor_all 0.0559
_refine_ls_R_factor_gt 0.0482
_refine_ls_shift/su_max 0.000
_refine_ls_shift/su_mean 0.000
_refine_ls_structure_factor_coef Fsqd
_refine_ls_weighting_details 'calc w=1/[\s^2^(Fo^2^)+(0.0775P)^2^+0.4700P] where P=(Fo^2^+2Fc^2^)/3'
_refine_ls_weighting_scheme calc
_refine_ls_wR_factor_gt 0.1314
_refine_ls_wR_factor_ref 0.1380
_reflns_number_gt 2216
_reflns_number_total 2605
_reflns_threshold_expression >2sigma(I)
_cod_data_source_file c9ra10866a2.cif
_cod_data_source_block Compound4a
_cod_depositor_comments 'Adding full bibliography for 7239928--7239936.cif.'
_cod_original_sg_symbol_H-M 'P 21/n'
_cod_database_code 7239929

loop_
_symmetry_equiv_pos_as_xyz
'x, y, z'
'-x+1/2, y+1/2, -z+1/2'
'-x, -y, -z'
'x-1/2, -y-1/2, z-1/2'

loop_
_atom_site_label
_atom_site_type_symbol
_atom_site_fract_x
_atom_site_fract_y
_atom_site_fract_z
_atom_site_U_iso_or_equiv
_atom_site_adp_type
_atom_site_occupancy
_atom_site_symmetry_multiplicity
_atom_site_calc_flag
_atom_site_refinement_flags
_atom_site_disorder_assembly
_atom_site_disorder_group
N1 N 0.06674(13) -0.13317(15) 0.06619(10) 0.0312(3) Uani 1 1 d . . .
N2 N 0.24648(12) 0.15768(13) -0.01076(8) 0.0208(3) Uani 1 1 d . . .
H2A H 0.1647 0.1881 -0.0013 0.025 Uiso 1 1 calc R . .
N3 N 0.45208(12) 0.15774(13) 0.07606(9) 0.0212(3) Uani 1 1 d . . .
H3A H 0.5187 0.1024 0.0934 0.025 Uiso 1 1 calc R . .
C1 C 0.16263(14) -0.07174(16) 0.08826(10) 0.0217(3) Uani 1 1 d . . .
C2 C 0.28035(14) 0.00111(15) 0.11879(10) 0.0198(3) Uani 1 1 d . . .
C3 C 0.35226(14) -0.04644(16) 0.20690(10) 0.0206(3) Uani 1 1 d . . .
C4 C 0.37852(15) -0.18492(17) 0.22024(11) 0.0257(4) Uani 1 1 d . . .
H4A H 0.3522 -0.2476 0.1721 0.031 Uiso 1 1 calc R . .
C5 C 0.44225(16) -0.23196(19) 0.30248(12) 0.0322(4) Uani 1 1 d . . .
H5A H 0.4589 -0.3264 0.3104 0.039 Uiso 1 1 calc R . .
C6 C 0.48187(17) -0.1420(2) 0.37333(12) 0.0352(4) Uani 1 1 d . . .
H6A H 0.5262 -0.1743 0.4296 0.042 Uiso 1 1 calc R . .
C7 C 0.45640(17) -0.0046(2) 0.36151(11) 0.0322(4) Uani 1 1 d . . .
H7A H 0.4831 0.0574 0.4099 0.039 Uiso 1 1 calc R . .
C8 C 0.39191(15) 0.04305(17) 0.27911(11) 0.0252(4) Uani 1 1 d . . .
H8A H 0.3746 0.1375 0.2718 0.030 Uiso 1 1 calc R . .
C9 C 0.32456(14) 0.10476(15) 0.06271(10) 0.0187(3) Uani 1 1 d . . .
C10 C 0.29881(14) 0.16390(15) -0.10535(10) 0.0201(3) Uani 1 1 d . . .
H10A H 0.3999 0.1664 -0.0990 0.024 Uiso 1 1 calc R . .
C11 C 0.25633(17) 0.03818(17) -0.16150(12) 0.0283(4) Uani 1 1 d . . .
H11A H 0.2886 -0.0433 -0.1279 0.042 Uiso 1 1 calc R . .
H11B H 0.2956 0.0416 -0.2230 0.042 Uiso 1 1 calc R . .
H11C H 0.1574 0.0353 -0.1698 0.042 Uiso 1 1 calc R . .
C12 C 0.25001(18) 0.29131(17) -0.15600(11) 0.0300(4) Uani 1 1 d . . .
H12A H 0.2781 0.3712 -0.1190 0.045 Uiso 1 1 calc R . .
H12B H 0.1511 0.2894 -0.1643 0.045 Uiso 1 1 calc R . .
H12C H 0.2893 0.2957 -0.2175 0.045 Uiso 1 1 calc R . .
C13 C 0.48356(15) 0.30265(15) 0.06297(10) 0.0214(3) Uani 1 1 d . . .
H13A H 0.4406 0.3325 0.0015 0.026 Uiso 1 1 calc R . .
C14 C 0.42795(18) 0.39020(18) 0.13952(13) 0.0346(4) Uani 1 1 d . . .
H14A H 0.3298 0.3778 0.1402 0.052 Uiso 1 1 calc R . .
H14B H 0.4482 0.4858 0.1274 0.052 Uiso 1 1 calc R . .
H14C H 0.4700 0.3635 0.2004 0.052 Uiso 1 1 calc R . .
C15 C 0.63596(16) 0.31795(17) 0.05875(13) 0.0293(4) Uani 1 1 d . . .
H15A H 0.6682 0.2602 0.0087 0.044 Uiso 1 1 calc R . .
H15B H 0.6799 0.2906 0.1189 0.044 Uiso 1 1 calc R . .
H15C H 0.6580 0.4129 0.0459 0.044 Uiso 1 1 calc R . .

loop_
_atom_site_aniso_label
_atom_site_aniso_U_11
_atom_site_aniso_U_22
_atom_site_aniso_U_33
_atom_site_aniso_U_23
_atom_site_aniso_U_13
_atom_site_aniso_U_12
N1 0.0243(7) 0.0328(8) 0.0360(8) 0.0011(6) -0.0025(6) -0.0070(6)
N2 0.0160(6) 0.0276(7) 0.0186(6) 0.0022(5) -0.0003(5) 0.0022(5)
N3 0.0183(6) 0.0201(7) 0.0248(6) 0.0048(5) -0.0032(5) -0.0016(5)
C1 0.0212(7) 0.0228(8) 0.0214(7) 0.0006(6) 0.0019(6) 0.0014(6)
C2 0.0181(7) 0.0208(7) 0.0203(7) -0.0008(6) 0.0002(5) -0.0014(6)
C3 0.0162(7) 0.0248(8) 0.0211(7) 0.0030(6) 0.0026(5) -0.0027(6)
C4 0.0233(8) 0.0255(8) 0.0288(8) 0.0046(6) 0.0049(6) -0.0011(6)
C5 0.0266(8) 0.0315(9) 0.0390(9) 0.0143(8) 0.0071(7) 0.0042(7)
C6 0.0249(8) 0.0527(12) 0.0277(8) 0.0173(8) -0.0015(6) -0.0014(8)
C7 0.0292(8) 0.0454(11) 0.0217(8) 0.0051(7) -0.0018(6) -0.0106(7)
C8 0.0251(8) 0.0282(8) 0.0222(8) 0.0027(6) 0.0011(6) -0.0051(6)
C9 0.0183(7) 0.0201(7) 0.0177(7) -0.0021(5) 0.0012(5) 0.0013(6)
C10 0.0202(7) 0.0222(8) 0.0178(7) 0.0004(6) -0.0002(5) -0.0006(6)
C11 0.0309(8) 0.0257(9) 0.0278(8) -0.0061(7) -0.0019(6) 0.0029(7)
C12 0.0402(9) 0.0239(8) 0.0255(8) 0.0042(7) -0.0020(7) 0.0021(7)
C13 0.0221(7) 0.0205(8) 0.0212(7) 0.0014(6) -0.0025(6) -0.0024(6)
C14 0.0340(9) 0.0309(9) 0.0398(10) -0.0056(8) 0.0095(7) -0.0005(7)
C15 0.0250(8) 0.0244(8) 0.0389(9) -0.0005(7) 0.0052(7) -0.0047(6)

loop_
_atom_type_symbol
_atom_type_description
_atom_type_scat_dispersion_real
_atom_type_scat_dispersion_imag
_atom_type_scat_source
C C 0.0181 0.0091 'International Tables Vol C Tables 4.2.6.8 and 6.1.1.4'
H H 0.0000 0.0000 'International Tables Vol C Tables 4.2.6.8 and 6.1.1.4'
N N 0.0311 0.0180 'International Tables Vol C Tables 4.2.6.8 and 6.1.1.4'

loop_
_geom_angle_atom_site_label_1
_geom_angle_atom_site_label_2
_geom_angle_atom_site_label_3
_geom_angle
_geom_angle_site_symmetry_1
_geom_angle_site_symmetry_3
_geom_angle_publ_flag
C9 N2 C10 120.41(11) . . ?
C9 N2 H2A 119.8 . . ?
C10 N2 H2A 119.8 . . ?
C9 N3 C13 123.38(12) . . ?
C9 N3 H3A 118.3 . . ?
C13 N3 H3A 118.3 . . ?
N1 C1 C2 177.77(16) . . ?
C9 C2 C1 118.37(13) . . ?
C9 C2 C3 124.79(13) . . ?
C1 C2 C3 116.72(13) . . ?
C8 C3 C4 118.10(14) . . ?
C8 C3 C2 121.96(14) . . ?
C4 C3 C2 119.91(14) . . ?
C5 C4 C3 120.99(16) . . ?
C5 C4 H4A 119.5 . . ?
C3 C4 H4A 119.5 . . ?
C4 C5 C6 120.33(16) . . ?
C4 C5 H5A 119.8 . . ?
C6 C5 H5A 119.8 . . ?
C7 C6 C5 119.51(15) . . ?
C7 C6 H6A 120.2 . . ?
C5 C6 H6A 120.2 . . ?
C6 C7 C8 120.35(17) . . ?
C6 C7 H7A 119.8 . . ?
C8 C7 H7A 119.8 . . ?
C7 C8 C3 120.72(16) . . ?
C7 C8 H8A 119.6 . . ?
C3 C8 H8A 119.6 . . ?
N3 C9 N2 116.05(13) . . ?
N3 C9 C2 121.18(13) . . ?
N2 C9 C2 122.74(13) . . ?
N2 C10 C12 110.73(12) . . ?
N2 C10 C11 110.42(12) . . ?
C12 C10 C11 110.46(13) . . ?
N2 C10 H10A 108.4 . . ?
C12 C10 H10A 108.4 . . ?
C11 C10 H10A 108.4 . . ?
C10 C11 H11A 109.5 . . ?
C10 C11 H11B 109.5 . . ?
H11A C11 H11B 109.5 . . ?
C10 C11 H11C 109.5 . . ?
H11A C11 H11C 109.5 . . ?
H11B C11 H11C 109.5 . . ?
C10 C12 H12A 109.5 . . ?
C10 C12 H12B 109.5 . . ?
H12A C12 H12B 109.5 . . ?
C10 C12 H12C 109.5 . . ?
H12A C12 H12C 109.5 . . ?
H12B C12 H12C 109.5 . . ?
N3 C13 C14 111.77(13) . . ?
N3 C13 C15 108.53(12) . . ?
C14 C13 C15 111.74(13) . . ?
N3 C13 H13A 108.2 . . ?
C14 C13 H13A 108.2 . . ?
C15 C13 H13A 108.2 . . ?
C13 C14 H14A 109.5 . . ?
C13 C14 H14B 109.5 . . ?
H14A C14 H14B 109.5 . . ?
C13 C14 H14C 109.5 . . ?
H14A C14 H14C 109.5 . . ?
H14B C14 H14C 109.5 . . ?
C13 C15 H15A 109.5 . . ?
C13 C15 H15B 109.5 . . ?
H15A C15 H15B 109.5 . . ?
C13 C15 H15C 109.5 . . ?
H15A C15 H15C 109.5 . . ?
H15B C15 H15C 109.5 . . ?

loop_
_geom_bond_atom_site_label_1
_geom_bond_atom_site_label_2
_geom_bond_distance
_geom_bond_site_symmetry_2
_geom_bond_publ_flag
N1 C1 1.155(2) . ?
N2 C9 1.3730(18) . ?
N2 C10 1.4743(18) . ?
N2 H2A 0.8800 . ?
N3 C9 1.3697(19) . ?
N3 C13 1.4745(19) . ?
N3 H3A 0.8800 . ?
C1 C2 1.417(2) . ?
C2 C9 1.383(2) . ?
C2 C3 1.489(2) . ?
C3 C8 1.397(2) . ?
C3 C4 1.399(2) . ?
C4 C5 1.384(2) . ?
C4 H4A 0.9500 . ?
C5 C6 1.386(3) . ?
C5 H5A 0.9500 . ?
C6 C7 1.385(3) . ?
C6 H6A 0.9500 . ?
C7 C8 1.391(2) . ?
C7 H7A 0.9500 . ?
C8 H8A 0.9500 . ?
C10 C12 1.515(2) . ?
C10 C11 1.522(2) . ?
C10 H10A 1.0000 . ?
C11 H11A 0.9800 . ?
C11 H11B 0.9800 . ?
C11 H11C 0.9800 . ?
C12 H12A 0.9800 . ?
C12 H12B 0.9800 . ?
C12 H12C 0.9800 . ?
C13 C14 1.519(2) . ?
C13 C15 1.520(2) . ?
C13 H13A 1.0000 . ?
C14 H14A 0.9800 . ?
C14 H14B 0.9800 . ?
C14 H14C 0.9800 . ?
C15 H15A 0.9800 . ?
C15 H15B 0.9800 . ?
C15 H15C 0.9800 . ?

loop_
_geom_torsion_atom_site_label_1
_geom_torsion_atom_site_label_2
_geom_torsion_atom_site_label_3
_geom_torsion_atom_site_label_4
_geom_torsion
_geom_torsion_site_symmetry_1
_geom_torsion_site_symmetry_2
_geom_torsion_site_symmetry_3
_geom_torsion_site_symmetry_4
_geom_torsion_publ_flag
N1 C1 C2 C9 -171(4) . . . . ?
N1 C1 C2 C3 12(4) . . . . ?
C9 C2 C3 C8 52.5(2) . . . . ?
C1 C2 C3 C8 -131.56(15) . . . . ?
C9 C2 C3 C4 -129.36(16) . . . . ?
C1 C2 C3 C4 46.62(19) . . . . ?
C8 C3 C4 C5 -0.2(2) . . . . ?
C2 C3 C4 C5 -178.41(13) . . . . ?
C3 C4 C5 C6 -0.3(2) . . . . ?
C4 C5 C6 C7 0.4(2) . . . . ?
C5 C6 C7 C8 -0.2(2) . . . . ?
C6 C7 C8 C3 -0.2(2) . . . . ?
C4 C3 C8 C7 0.4(2) . . . . ?
C2 C3 C8 C7 178.62(14) . . . . ?
C13 N3 C9 N2 37.9(2) . . . . ?
C13 N3 C9 C2 -144.05(14) . . . . ?
C10 N2 C9 N3 52.09(19) . . . . ?
C10 N2 C9 C2 -125.91(15) . . . . ?
C1 C2 C9 N3 -164.71(13) . . . . ?
C3 C2 C9 N3 11.2(2) . . . . ?
C1 C2 C9 N2 13.2(2) . . . . ?
C3 C2 C9 N2 -170.88(13) . . . . ?
C9 N2 C10 C12 -144.05(14) . . . . ?
C9 N2 C10 C11 93.29(16) . . . . ?
C9 N3 C13 C14 70.89(18) . . . . ?
C9 N3 C13 C15 -165.43(13) . . . . ?
